data_2207712
loop_
_publ_author_name
'Ji-Kun Li'
'Ru-Fen Zhang'
'Chun-Lin Ma'

_publ_section_title
;
 Dimethyl(1,10-phenanthroline)(pyridine-2,6-dicarboxylato)tin(IV)
;
_journal_coeditor_code YA6270
_journal_issue 12
_journal_name_full 'Acta Crystallographica Section E'
_journal_page_first m2694
_journal_page_last m2695
_journal_paper_doi 10.1107/S1600536805037748
_journal_volume 61
_journal_year 2005
_chemical_formula_iupac '[Sn (C9 H3 N O4) (C H3)2 (C12 H8 N2)]'
_chemical_formula_moiety 'C21 H17 N3 O4 Sn'
_chemical_formula_sum 'C21 H17 N3 O4 Sn'
_chemical_formula_weight 494.07
_chemical_name_systematic
;
Dimethyl(1,10-phenanthroline)(pyridine-2,6-dicarboxylato)tin
;
_space_group_IT_number 11
_symmetry_cell_setting monoclinic
_symmetry_space_group_name_Hall '-P 2yb'
_symmetry_space_group_name_H-M 'P 1 21/m 1'
_atom_sites_solution_hydrogens geom
_atom_sites_solution_primary direct
_atom_sites_solution_secondary difmap
_audit_creation_method SHELXL-97
_cell_angle_alpha 90
_cell_angle_beta 108.9140(10)
_cell_angle_gamma 90
_cell_formula_units_Z 2
_cell_length_a 7.4595(8)
_cell_length_b 13.7540(10)
_cell_length_c 9.7230(10)
_cell_measurement_reflns_used 4502
_cell_measurement_temperature 295(2)
_cell_measurement_theta_max 25.2
_cell_measurement_theta_min 2.2
_cell_volume 943.70(16)
_computing_cell_refinement SMART
_computing_data_collection 'SMART (Siemens, 1996)'
_computing_data_reduction 'SAINT (Siemens, 1996)'
_computing_molecular_graphics 'SHELXTL (Sheldrick, 1997b)'
_computing_publication_material SHELXTL
_computing_structure_refinement 'SHELXL97 (Sheldrick, 1997a)'
_computing_structure_solution 'SHELXS97 (Sheldrick, 1997a)'
_diffrn_ambient_temperature 295(2)
_diffrn_measured_fraction_theta_full 0.998
_diffrn_measured_fraction_theta_max 0.998
_diffrn_measurement_device_type 'Bruker SMART CCD area-detector'
_diffrn_measurement_method '\f and \w'
_diffrn_radiation_monochromator graphite
_diffrn_radiation_source 'fine-focus sealed tube'
_diffrn_radiation_type MoK\a
_diffrn_radiation_wavelength 0.71073
_diffrn_reflns_av_R_equivalents 0.032
_diffrn_reflns_av_sigmaI/netI 0.026
_diffrn_reflns_limit_h_max 9
_diffrn_reflns_limit_h_min -9
_diffrn_reflns_limit_k_max 17
_diffrn_reflns_limit_k_min -17
_diffrn_reflns_limit_l_max 12
_diffrn_reflns_limit_l_min -12
_diffrn_reflns_number 10848
_diffrn_reflns_theta_full 27.5
_diffrn_reflns_theta_max 27.50
_diffrn_reflns_theta_min 2.21
_diffrn_standards_decay_% 0
_diffrn_standards_interval_count 0
_diffrn_standards_number 0
_exptl_absorpt_coefficient_mu 1.39
_exptl_absorpt_correction_T_max 0.959
_exptl_absorpt_correction_T_min 0.808
_exptl_absorpt_correction_type multi-scan
_exptl_absorpt_process_details '(SADABS; Sheldrick, 1996)'
_exptl_crystal_colour colorless
_exptl_crystal_density_diffrn 1.739
_exptl_crystal_density_method 'not measured'
_exptl_crystal_description plate
_exptl_crystal_F_000 492
_exptl_crystal_size_max 0.16
_exptl_crystal_size_mid 0.14
_exptl_crystal_size_min 0.03
_refine_diff_density_max 0.46
_refine_diff_density_min -0.44
_refine_ls_extinction_method none
_refine_ls_goodness_of_fit_ref 1.053
_refine_ls_hydrogen_treatment mixed
_refine_ls_matrix_type full
_refine_ls_number_parameters 153
_refine_ls_number_reflns 2257
_refine_ls_number_restraints 10
_refine_ls_restrained_S_all 1.065
_refine_ls_R_factor_all 0.028
_refine_ls_R_factor_gt 0.025
_refine_ls_shift/su_max 0.000
_refine_ls_shift/su_mean 0.000
_refine_ls_structure_factor_coef Fsqd
_refine_ls_weighting_details 'calc w=1/[\s^2^(Fo^2^)+(0.0339P)^2^] where P=(Fo^2^+2Fc^2^)/3'
_refine_ls_weighting_scheme calc
_refine_ls_wR_factor_gt 0.058
_refine_ls_wR_factor_ref 0.059
_reflns_number_gt 2099
_reflns_number_total 2257
_reflns_threshold_expression I>2\s(I)
_cod_data_source_file ya6270.cif
_cod_data_source_block I
_cod_depositor_comments
;
The following automatic conversions were performed:
'_symmetry_cell_setting' value 'Monoclinic' changed to 'monoclinic'
according to '/home/saulius/struct/CIF-dictionaries/cif_core.dic'
dictionary named 'cif_core.dic' version 2.4.1 from 2010-06-29.

Automatic conversion script
Id: cif_fix_enum 1527 2010-12-29 10:47:43Z saulius 

The following automatic conversions were performed:

'_symmetry_cell_setting' value 'Monoclinic' changed to 'monoclinic'
according to /home/saulius/struct/CIF-dictionaries/cif_core.dic
dictionary named 'cif_core.dic' version 2.4.1 from 2010-06-29.

Automatic conversion script
Id: cif_fix_values 1715 2011-07-08 13:25:40Z adriana 
;
_cod_original_cell_volume 943.75(17)
_cod_original_sg_symbol_H-M 'P 21/m'
_cod_database_code 2207712

loop_
_symmetry_equiv_pos_as_xyz
'x, y, z'
'-x, y+1/2, -z'
'-x, -y, -z'
'x, -y-1/2, z'

loop_
_atom_site_label
_atom_site_fract_x
_atom_site_fract_y
_atom_site_fract_z
_atom_site_U_iso_or_equiv
_atom_site_adp_type
_atom_site_calc_flag
_atom_site_refinement_flags
_atom_site_occupancy
_atom_site_type_symbol
Sn1 0.19651(3) 0.2500 0.104475(19) 0.03814(9) Uani d S 1 Sn
O1 0.1735(2) 0.09596(11) 0.17834(17) 0.0523(4) Uani d . 1 O
O2 0.1513(3) -0.00151(13) 0.3546(2) 0.0693(5) Uani d . 1 O
N1 0.2786(2) 0.15089(14) -0.07911(19) 0.0443(4) Uani d . 1 N
N2 0.1119(3) 0.2500 0.3106(3) 0.0393(5) Uani d S 1 N
C1 0.4889(5) 0.2500 0.2235(4) 0.0457(7) Uani d SD 1 C
H1A 0.564(4) 0.2500 0.160(3) 0.053(10) Uiso d SD 1 H
H1B 0.516(4) 0.1931(7) 0.283(2) 0.076(9) Uiso d D 1 H
C2 -0.0859(5) 0.2500 -0.0326(4) 0.0651(10) Uani d SD 1 C
H2A -0.179(6) 0.2500 0.017(5) 0.121(19) Uiso d SD 1 H
H2B -0.102(4) 0.1932(7) -0.093(3) 0.092(10) Uiso d D 1 H
C3 0.1390(3) 0.07780(17) 0.2958(3) 0.0481(5) Uani d . 1 C
C4 0.0829(3) 0.16528(16) 0.3665(2) 0.0419(5) Uani d . 1 C
C5 0.0103(3) 0.16280(18) 0.4807(2) 0.0482(5) Uani d . 1 C
H5 -0.0122 0.1040 0.5194 0.058 Uiso calc R 1 H
C6 -0.0277(4) 0.2500 0.5353(3) 0.0510(8) Uani d S 1 C
H6 -0.0797 0.2500 0.6103 0.061 Uiso calc SR 1 H
C7 0.2622(4) 0.05562(19) -0.0889(3) 0.0534(6) Uani d . 1 C
H7 0.2017 0.0237 -0.0320 0.064 Uiso calc R 1 H
C8 0.3319(4) 0.0005(2) -0.1813(3) 0.0621(7) Uani d . 1 C
H8 0.3166 -0.0667 -0.1862 0.074 Uiso calc R 1 H
C9 0.4225(3) 0.0462(2) -0.2641(3) 0.0617(7) Uani d . 1 C
H9 0.4734 0.0101 -0.3234 0.074 Uiso calc R 1 H
C10 0.4387(3) 0.1475(2) -0.2597(2) 0.0531(6) Uani d . 1 C
C11 0.3616(3) 0.19811(17) -0.1666(2) 0.0441(5) Uani d . 1 C
C12 0.5212(3) 0.2012(2) -0.3495(3) 0.0647(7) Uani d . 1 C
H12 0.5759 0.1680 -0.4092 0.078 Uiso calc R 1 H

loop_
_atom_site_aniso_label
_atom_site_aniso_U_11
_atom_site_aniso_U_22
_atom_site_aniso_U_33
_atom_site_aniso_U_12
_atom_site_aniso_U_13
_atom_site_aniso_U_23
Sn1 0.04170(13) 0.04257(13) 0.03360(12) 0.000 0.01695(9) 0.000
O1 0.0729(11) 0.0451(8) 0.0507(9) -0.0053(7) 0.0364(8) -0.0024(7)
O2 0.0933(14) 0.0509(10) 0.0828(13) 0.0050(9) 0.0548(12) 0.0158(9)
N1 0.0492(10) 0.0493(11) 0.0367(9) 0.0009(8) 0.0171(8) -0.0049(8)
N2 0.0391(13) 0.0461(14) 0.0360(12) 0.000 0.0171(10) 0.000
C1 0.0446(17) 0.0476(18) 0.0449(17) 0.000 0.0143(14) 0.000
C2 0.0450(19) 0.096(3) 0.052(2) 0.000 0.0117(17) 0.000
C3 0.0471(12) 0.0502(13) 0.0530(13) -0.0049(10) 0.0246(10) 0.0030(10)
C4 0.0377(10) 0.0525(12) 0.0375(10) -0.0018(9) 0.0151(9) 0.0033(9)
C5 0.0433(12) 0.0635(14) 0.0420(12) -0.0042(10) 0.0194(10) 0.0060(10)
C6 0.0425(17) 0.076(2) 0.0411(17) 0.000 0.0225(14) 0.000
C7 0.0605(14) 0.0531(14) 0.0479(13) -0.0021(11) 0.0193(11) -0.0090(10)
C8 0.0652(16) 0.0621(15) 0.0561(15) 0.0070(12) 0.0157(13) -0.0165(12)
C9 0.0572(14) 0.0843(19) 0.0436(13) 0.0164(13) 0.0160(11) -0.0155(12)
C10 0.0397(11) 0.0818(17) 0.0365(11) 0.0086(11) 0.0104(9) -0.0068(11)
C11 0.0364(10) 0.0653(13) 0.0302(10) 0.0009(9) 0.0101(8) -0.0031(9)
C12 0.0474(13) 0.110(2) 0.0413(12) 0.0035(12) 0.0210(10) -0.0064(12)

loop_
_atom_type_symbol
_atom_type_description
_atom_type_scat_dispersion_real
_atom_type_scat_dispersion_imag
_atom_type_scat_source
C C 0.0033 0.0016 'International Tables Vol C Tables 4.2.6.8 and 6.1.1.4'
H H 0.0000 0.0000 'International Tables Vol C Tables 4.2.6.8 and 6.1.1.4'
N N 0.0061 0.0033 'International Tables Vol C Tables 4.2.6.8 and 6.1.1.4'
O O 0.0106 0.0060 'International Tables Vol C Tables 4.2.6.8 and 6.1.1.4'
Sn Sn -0.6537 1.4246 'International Tables Vol C Tables 4.2.6.8 and 6.1.1.4'

loop_
_geom_angle_atom_site_label_1
_geom_angle_atom_site_label_2
_geom_angle_atom_site_label_3
_geom_angle_site_symmetry_1
_geom_angle_site_symmetry_3
_geom_angle
_geom_angle_publ_flag
C2 Sn1 C1 . . 174.26(13) yes
C2 Sn1 O1 . . 92.17(6) yes
C1 Sn1 O1 . . 89.83(5) yes
C2 Sn1 O1 . 4_565 92.17(6) ?
C1 Sn1 O1 . 4_565 89.83(5) ?
O1 Sn1 O1 . 4_565 139.08(8) yes
C2 Sn1 N2 . . 92.93(12) ?
C1 Sn1 N2 . . 92.81(11) ?
O1 Sn1 N2 . . 69.57(4) ?
O1 Sn1 N2 4_565 . 69.57(4) yes
C2 Sn1 N1 . . 88.50(10) ?
C1 Sn1 N1 . . 86.71(9) ?
O1 Sn1 N1 . . 77.00(6) ?
O1 Sn1 N1 4_565 . 143.79(6) yes
N2 Sn1 N1 . . 146.57(5) ?
C2 Sn1 N1 . 4_565 88.50(10) ?
C1 Sn1 N1 . 4_565 86.71(9) ?
O1 Sn1 N1 . 4_565 143.79(6) ?
O1 Sn1 N1 4_565 4_565 77.00(6) ?
N2 Sn1 N1 . 4_565 146.57(5) ?
N1 Sn1 N1 . 4_565 66.83(9) yes
C3 O1 Sn1 . . 121.77(14) ?
C7 N1 C11 . . 118.6(2) ?
C7 N1 Sn1 . . 124.14(16) ?
C11 N1 Sn1 . . 117.04(15) ?
C4 N2 C4 . 4_565 121.9(2) ?
C4 N2 Sn1 . . 119.00(12) ?
C4 N2 Sn1 4_565 . 119.00(12) ?
Sn1 C1 H1A . . 111(2) ?
Sn1 C1 H1B . . 107.9(16) ?
H1A C1 H1B . . 110.0(14) ?
Sn1 C2 H2A . . 115(3) ?
Sn1 C2 H2B . . 106.8(18) ?
H2A C2 H2B . . 109.8(17) ?
O2 C3 O1 . . 126.0(2) ?
O2 C3 C4 . . 119.2(2) ?
O1 C3 C4 . . 114.73(19) ?
N2 C4 C5 . . 120.4(2) ?
N2 C4 C3 . . 113.88(18) ?
C5 C4 C3 . . 125.7(2) ?
C6 C5 C4 . . 118.1(2) ?
C6 C5 H5 . . 121.0 ?
C4 C5 H5 . . 121.0 ?
C5 C6 C5 . 4_565 121.0(3) ?
C5 C6 H6 . . 119.5 ?
C5 C6 H6 4_565 . 119.5 ?
N1 C7 C8 . . 122.7(3) ?
N1 C7 H7 . . 118.6 ?
C8 C7 H7 . . 118.6 ?
C9 C8 C7 . . 119.3(3) ?
C9 C8 H8 . . 120.4 ?
C7 C8 H8 . . 120.4 ?
C8 C9 C10 . . 119.8(2) ?
C8 C9 H9 . . 120.1 ?
C10 C9 H9 . . 120.1 ?
C9 C10 C11 . . 117.7(2) ?
C9 C10 C12 . . 123.2(2) ?
C11 C10 C12 . . 119.0(3) ?
N1 C11 C10 . . 121.9(2) ?
N1 C11 C11 . 4_565 118.36(13) ?
C10 C11 C11 . 4_565 119.73(16) ?
C12 C12 C10 4_565 . 121.22(16) ?
C12 C12 H12 4_565 . 119.4 ?
C10 C12 H12 . . 119.4 ?

loop_
_geom_bond_atom_site_label_1
_geom_bond_atom_site_label_2
_geom_bond_site_symmetry_2
_geom_bond_distance
_geom_bond_publ_flag
Sn1 C2 . 2.096(4) yes
Sn1 C1 . 2.112(3) yes
Sn1 O1 . 2.2614(15) yes
Sn1 O1 4_565 2.2614(15) ?
Sn1 N2 . 2.288(2) yes
Sn1 N1 . 2.4754(18) ?
Sn1 N1 4_565 2.4754(18) yes
O1 C3 . 1.274(3) yes
O2 C3 . 1.221(3) yes
N1 C7 . 1.317(3) ?
N1 C11 . 1.367(3) ?
N2 C4 . 1.333(2) ?
N2 C4 4_565 1.333(2) ?
C1 H1A . 0.959(16) ?
C1 H1B . 0.957(12) ?
C2 H2A . 0.97(5) ?
C2 H2B . 0.962(13) ?
C3 C4 . 1.511(3) ?
C4 C5 . 1.385(3) ?
C5 C6 . 1.378(3) ?
C5 H5 . 0.9300 ?
C6 C5 4_565 1.378(3) ?
C6 H6 . 0.9300 ?
C7 C8 . 1.399(4) ?
C7 H7 . 0.9300 ?
C8 C9 . 1.360(4) ?
C8 H8 . 0.9300 ?
C9 C10 . 1.398(4) ?
C9 H9 . 0.9300 ?
C10 C11 . 1.405(3) ?
C10 C12 . 1.427(4) ?
C11 C11 4_565 1.428(5) ?
C12 C12 4_565 1.342(6) ?
C12 H12 . 0.9300 ?

loop_
_geom_torsion_atom_site_label_1
_geom_torsion_atom_site_label_2
_geom_torsion_atom_site_label_3
_geom_torsion_atom_site_label_4
_geom_torsion_site_symmetry_1
_geom_torsion_site_symmetry_4
_geom_torsion
C2 Sn1 O1 C3 . . -96.5(2)
C1 Sn1 O1 C3 . . 88.88(19)
O1 Sn1 O1 C3 4_565 . -0.7(3)
N2 Sn1 O1 C3 . . -4.18(17)
N1 Sn1 O1 C3 . . 175.54(18)
N1 Sn1 O1 C3 4_565 . 173.06(15)
C2 Sn1 N1 C7 . . -84.32(19)
C1 Sn1 N1 C7 . . 98.85(19)
O1 Sn1 N1 C7 . . 8.26(18)
O1 Sn1 N1 C7 4_565 . -175.96(16)
N2 Sn1 N1 C7 . . 8.7(2)
N1 Sn1 N1 C7 4_565 . -173.33(16)
C2 Sn1 N1 C11 . . 101.72(16)
C1 Sn1 N1 C11 . . -75.11(15)
O1 Sn1 N1 C11 . . -165.70(16)
O1 Sn1 N1 C11 4_565 . 10.1(2)
N2 Sn1 N1 C11 . . -165.22(15)
N1 Sn1 N1 C11 4_565 . 12.71(17)
C2 Sn1 N2 C4 . . 88.17(18)
C1 Sn1 N2 C4 . . -91.83(18)
O1 Sn1 N2 C4 . . -3.06(17)
O1 Sn1 N2 C4 4_565 . 179.4(2)
N1 Sn1 N2 C4 . . -3.6(3)
N1 Sn1 N2 C4 4_565 . 179.90(13)
C2 Sn1 N2 C4 . 4_565 -88.17(18)
C1 Sn1 N2 C4 . 4_565 91.83(18)
O1 Sn1 N2 C4 . 4_565 -179.4(2)
O1 Sn1 N2 C4 4_565 4_565 3.06(17)
N1 Sn1 N2 C4 . 4_565 -179.90(13)
N1 Sn1 N2 C4 4_565 4_565 3.6(3)
Sn1 O1 C3 O2 . . -168.6(2)
Sn1 O1 C3 C4 . . 9.8(3)
C4 N2 C4 C5 4_565 . 3.8(4)
Sn1 N2 C4 C5 . . -172.42(15)
C4 N2 C4 C3 4_565 . -175.22(17)
Sn1 N2 C4 C3 . . 8.5(3)
O2 C3 C4 N2 . . 166.8(2)
O1 C3 C4 N2 . . -11.7(3)
O2 C3 C4 C5 . . -12.2(4)
O1 C3 C4 C5 . . 169.3(2)
N2 C4 C5 C6 . . -1.0(3)
C3 C4 C5 C6 . . 177.9(2)
C4 C5 C6 C5 . 4_565 -1.8(5)
C11 N1 C7 C8 . . 2.3(3)
Sn1 N1 C7 C8 . . -171.62(18)
N1 C7 C8 C9 . . 0.7(4)
C7 C8 C9 C10 . . -2.3(4)
C8 C9 C10 C11 . . 0.9(4)
C8 C9 C10 C12 . . -176.1(2)
C7 N1 C11 C10 . . -3.6(3)
Sn1 N1 C11 C10 . . 170.66(15)
C7 N1 C11 C11 . 4_565 173.64(15)
Sn1 N1 C11 C11 . 4_565 -12.05(15)
C9 C10 C11 N1 . . 2.1(3)
C12 C10 C11 N1 . . 179.2(2)
C9 C10 C11 C11 . 4_565 -175.17(15)
C12 C10 C11 C11 . 4_565 1.9(2)
C9 C10 C12 C12 . 4_565 174.97(17)
C11 C10 C12 C12 . 4_565 -2.0(2)
